data_1536770
loop_
_publ_author_name
'Yakubovich, O.V.'

_publ_section_title
;
 Crystal structure of (N H4) Fe (H P O4)2
;
_journal_name_full Kristallografiya
_journal_page_first 43
_journal_page_last 48
_journal_volume 38
_journal_year 1993
_chemical_formula_sum 'Fe H6 N O8 P2'
_chemical_name_systematic '(N H4) Fe (H P O4)2'
_space_group_IT_number 2
_symmetry_space_group_name_Hall '-P 1 (-1/2*x+1/2*y+1/2*z,1/2*x-1/2*y+1/2*z,1/2*x+1/2*y-1/2*z)'
_symmetry_space_group_name_H-M 'I -1'
_cell_angle_alpha 93.46
_cell_angle_beta 85.58
_cell_angle_gamma 89.47
_cell_formula_units_Z 6
_cell_length_a 9.838
_cell_length_b 7.185
_cell_length_c 14.159
_cell_volume 995.951
_citation_journal_id_ASTM KRISAJ
_cod_data_source_file Yakubovich_KRISAJ_1993_1375.cif
_cod_data_source_block H6Fe1N1O8P2
_cod_original_cell_volume 995.9509
_cod_original_sg_symbol_Hall
;
-P 1 (-1/2*x+1/2*y+1/2*z,1/2*x-1/2*y+1/2*z,1/2*x+1/2*y-1/2*z)
;
_cod_original_sg_symbol_H-M 'P -1 (b+c,a+c,a+b)'
_cod_original_formula_sum 'H6 Fe1 N1 O8 P2'
_cod_database_code 1536770

loop_
_symmetry_equiv_pos_as_xyz
x,y,z
-x,-y,-z
x+1/2,y+1/2,z+1/2
-x+1/2,-y+1/2,-z+1/2

loop_
_atom_site_label
_atom_site_type_symbol
_atom_site_fract_x
_atom_site_fract_y
_atom_site_fract_z
_atom_site_occupancy
_atom_site_U_iso_or_equiv
O5 O-2 0.5802 0.141 0.2053 1 0.0
H11 H+1 0.97 0.12 0.967 0.5 0.0
O4 O-2 0.3636 0.0712 0.5456 1 0.0
H3 H+1 0.234 0.023 0.183 1 0.0
H10 H+1 0.07 0.07 0.013 0.5 0.0
O1 O-2 0.4206 0.1267 0.373 1 0.0
H7 H+1 0.32 0.124 0.108 1 0.0
Fe1 Fe+3 0 0 0.5 1 0.0
O7 O-2 0.1757 0.0841 0.4367 1 0.0
H6 H+1 0.362 0.131 0.925 1 0.0
O6 O-2 0.0305 0.1711 0.6173 1 0.0
O11 O-2 0.3174 0.0363 0.9447 1 0.0
Fe2 Fe+3 0.61687 0.0363 0.33321 1 0.0
P1 P+5 0.0629 0.1279 0.71746 1 0.0
N1 N-3 0 0 0 1 0.0
P3 P+5 0.323 0.0316 0.445 1 0.0
H5 H+1 0.676 0.075 0.895 1 0.0
H1 H+1 0.005 0.142 0.253 1 0.0
O10 O-2 0.0399 0.0237 0.2429 1 0.0
H8 H+1 0.95 0.08 0.042 0.5 0.0
H2 H+1 0.598 0.202 0.635 1 0.0
O9 O-2 0.9083 0.2127 0.4496 1 0.0
H9 H+1 0.01 0 0.942 0.5 0.0
O3 O-2 0.8111 0.2208 0.1237 1 0.0
P2 P+5 0.666 0.1605 0.11141 1 0.0
N2 N-3 0.3174 0.0306 0.1536 1 0.0
O8 O-2 0.2058 0.0562 0.7224 1 0.0
O12 O-2 0.6669 0.1871 0.5834 1 0.0
H4 H+1 0.389 0.035 0.197 1 0.0
O2 O-2 0.4734 0.2013 0.7154 1 0.0
